data_7203387
loop_
_publ_author_name
'Gilroy, Joe B.'
'Koivisto, Bryan D.'
'McDonald, Robert'
'Ferguson, Michael J.'
'Hicks, Robin G.'

_publ_section_title
;
 Magnetostructural studies of copper(ii)?verdazyl radical complexes
;
_journal_issue 26
_journal_name_full 'Journal of Materials Chemistry'
_journal_page_first 2618
_journal_paper_doi 10.1039/b603624d
_journal_volume 16
_journal_year 2006
_chemical_formula_moiety 'C18 H13 Cu F12 N6 O5'
_chemical_formula_sum 'C18 H13 Cu F12 N6 O5'
_chemical_formula_weight 684.88
_chemical_name_systematic
;
?
;
_space_group_IT_number 2
_symmetry_cell_setting triclinic
_symmetry_space_group_name_Hall '-P 1'
_symmetry_space_group_name_H-M 'P -1'
_atom_sites_solution_hydrogens geom
_atom_sites_solution_primary direct
_atom_sites_solution_secondary difmap
_audit_creation_method SHELXL-97
_cell_angle_alpha 78.5653(14)
_cell_angle_beta 83.4835(14)
_cell_angle_gamma 73.6999(14)
_cell_formula_units_Z 2
_cell_length_a 9.8110(9)
_cell_length_b 10.9073(10)
_cell_length_c 12.5202(12)
_cell_measurement_reflns_used 4227
_cell_measurement_temperature 193(2)
_cell_measurement_theta_max 25.74
_cell_measurement_theta_min 2.35
_cell_volume 1258.0(2)
_computing_cell_refinement 'Bruker SAINT (Bruker, 1997)'
_computing_data_collection 'Bruker SMART (Bruker, 1997)'
_computing_data_reduction 'Bruker SAINT (Bruker, 1997)'
_computing_molecular_graphics 'Bruker SHELXTL (Bruker, 1997)'
_computing_publication_material 'Bruker SHELXTL (Bruker, 1997)'
_computing_structure_refinement 'SHELXL-97 (Sheldrick, 1997)'
_computing_structure_solution 'SHELXS-97 (Sheldrick, 1990)'
_diffrn_ambient_temperature 193(2)
_diffrn_detector_area_resol_mean 8.192
_diffrn_measured_fraction_theta_full 0.992
_diffrn_measured_fraction_theta_max 0.992
_diffrn_measurement_device_type 'Bruker PLATFORM diffractometer/SMART 1000 CCD area detector'
_diffrn_measurement_method '\w scans'
_diffrn_radiation_monochromator graphite
_diffrn_radiation_source 'fine-focus sealed tube'
_diffrn_radiation_type MoK\a
_diffrn_radiation_wavelength 0.71073
_diffrn_reflns_av_R_equivalents 0.0305
_diffrn_reflns_av_sigmaI/netI 0.0462
_diffrn_reflns_limit_h_max 12
_diffrn_reflns_limit_h_min -12
_diffrn_reflns_limit_k_max 13
_diffrn_reflns_limit_k_min -13
_diffrn_reflns_limit_l_max 15
_diffrn_reflns_limit_l_min -15
_diffrn_reflns_number 10006
_diffrn_reflns_theta_full 26.43
_diffrn_reflns_theta_max 26.43
_diffrn_reflns_theta_min 1.66
_diffrn_standards_decay_% 0
_diffrn_standards_interval_time 0
_diffrn_standards_number 0
_exptl_absorpt_coefficient_mu 1.000
_exptl_absorpt_correction_T_max 0.9333
_exptl_absorpt_correction_T_min 0.6561
_exptl_absorpt_correction_type integration
_exptl_absorpt_process_details 'Bruker SHELXTL (Bruker, 1997)'
_exptl_crystal_colour red
_exptl_crystal_density_diffrn 1.808
_exptl_crystal_density_method 'not measured'
_exptl_crystal_description prism
_exptl_crystal_F_000 680
_exptl_crystal_size_max 0.46
_exptl_crystal_size_mid 0.16
_exptl_crystal_size_min 0.07
_refine_diff_density_max 0.676
_refine_diff_density_min -0.380
_refine_diff_density_rms 0.076
_refine_ls_extinction_method none
_refine_ls_goodness_of_fit_ref 1.072
_refine_ls_hydrogen_treatment constr
_refine_ls_matrix_type full
_refine_ls_number_parameters 382
_refine_ls_number_reflns 5142
_refine_ls_number_restraints 0
_refine_ls_restrained_S_all 1.072
_refine_ls_R_factor_all 0.0636
_refine_ls_R_factor_gt 0.0453
_refine_ls_shift/su_max 0.001
_refine_ls_shift/su_mean 0.000
_refine_ls_structure_factor_coef Fsqd
_refine_ls_weighting_details 'calc w=1/[\s^2^(Fo^2^)+(0.0653P)^2^+0.6849P] where P=(Fo^2^+2Fc^2^)/3'
_refine_ls_weighting_scheme calc
_refine_ls_wR_factor_gt 0.1207
_refine_ls_wR_factor_ref 0.1302
_reflns_number_gt 4003
_reflns_number_total 5142
_reflns_threshold_expression I>2\s(I)
_cod_data_source_file b603624d.txt
_cod_data_source_block vic0550
_cod_depositor_comments
;
The following automatic conversions were performed:
'_symmetry_cell_setting' value 'Triclinic' changed to 'triclinic'
according to '/home/saulius/struct/CIF-dictionaries/cif_core.dic'
dictionary named 'cif_core.dic' version 2.4.1 from 2010-06-29.

Automatic conversion script
Id: cif_fix_enum 1527 2010-12-29 10:47:43Z saulius 
;
_cod_database_code 7203387

loop_
_symmetry_equiv_pos_as_xyz
'x, y, z'
'-x, -y, -z'

loop_
_atom_site_label
_atom_site_type_symbol
_atom_site_fract_x
_atom_site_fract_y
_atom_site_fract_z
_atom_site_U_iso_or_equiv
_atom_site_adp_type
_atom_site_occupancy
_atom_site_symmetry_multiplicity
_atom_site_calc_flag
_atom_site_refinement_flags
_atom_site_disorder_assembly
_atom_site_disorder_group
Cu Cu 0.25987(4) 0.26558(4) 0.21931(3) 0.02989(14) Uani 1 1 d . . .
F21 F 0.7511(3) 0.3806(3) 0.2048(2) 0.0776(9) Uani 1 1 d . . .
F22 F 0.6416(4) 0.3349(4) 0.3552(2) 0.0999(12) Uani 1 1 d . . .
F23 F 0.5657(3) 0.5112(3) 0.2564(4) 0.1076(13) Uani 1 1 d . . .
F24 F 0.5108(3) 0.1418(4) -0.1115(3) 0.1027(13) Uani 1 1 d . . .
F25 F 0.6864(3) 0.0622(3) -0.0171(2) 0.0924(10) Uani 1 1 d . . .
F26 F 0.6619(4) 0.2452(3) -0.1110(3) 0.1112(13) Uani 1 1 d . . .
F31 F -0.0517(3) 0.0976(2) 0.0881(2) 0.0738(8) Uani 1 1 d . . .
F32 F 0.0142(3) -0.0920(2) 0.1805(2) 0.0767(9) Uani 1 1 d . . .
F33 F -0.1221(3) 0.0615(3) 0.2551(3) 0.0905(10) Uani 1 1 d . . .
F34 F 0.4172(3) -0.2310(2) 0.3810(3) 0.0910(11) Uani 1 1 d . . .
F35 F 0.4302(4) -0.1006(3) 0.4820(2) 0.0953(11) Uani 1 1 d . . .
F36 F 0.5695(3) -0.1222(3) 0.3422(3) 0.0986(11) Uani 1 1 d . . .
O1 O -0.1131(3) 0.3074(3) 0.62335(19) 0.0474(6) Uani 1 1 d . . .
O21 O 0.4097(2) 0.3390(2) 0.25138(18) 0.0347(5) Uani 1 1 d . . .
O22 O 0.3814(2) 0.2274(3) 0.0620(2) 0.0436(6) Uani 1 1 d . . .
O31 O 0.1142(2) 0.1855(2) 0.18697(18) 0.0333(5) Uani 1 1 d . . .
O32 O 0.3641(2) 0.1004(2) 0.3003(2) 0.0387(6) Uani 1 1 d . . .
N1 N 0.0397(3) 0.2975(3) 0.4726(2) 0.0345(6) Uani 1 1 d . . .
N2 N 0.0754(3) 0.3454(3) 0.3675(2) 0.0326(6) Uani 1 1 d . . .
N3 N -0.1666(3) 0.4641(3) 0.4731(2) 0.0336(6) Uani 1 1 d . . .
N4 N -0.1368(3) 0.5181(3) 0.3687(2) 0.0320(6) Uani 1 1 d . . .
N11 N 0.1439(3) 0.4385(2) 0.1592(2) 0.0306(6) Uani 1 1 d . . .
N12 N -0.0370(3) 0.6138(3) 0.1444(2) 0.0335(6) Uani 1 1 d . . .
C1 C -0.0161(3) 0.4533(3) 0.3232(2) 0.0275(6) Uani 1 1 d . . .
C2 C -0.0829(4) 0.3529(3) 0.5307(3) 0.0341(7) Uani 1 1 d . . .
C3 C 0.1372(4) 0.1790(4) 0.5232(3) 0.0556(11) Uani 1 1 d . . .
H3A H 0.1372 0.1793 0.6014 0.067 Uiso 1 1 calc R . .
H3B H 0.2333 0.1737 0.4894 0.067 Uiso 1 1 calc R . .
H3C H 0.1068 0.1040 0.5130 0.067 Uiso 1 1 calc R . .
C4 C -0.3036(4) 0.5279(4) 0.5236(3) 0.0465(9) Uani 1 1 d . . .
H4A H -0.2914 0.5326 0.5992 0.056 Uiso 1 1 calc R . .
H4B H -0.3723 0.4781 0.5228 0.056 Uiso 1 1 calc R . .
H4C H -0.3386 0.6158 0.4826 0.056 Uiso 1 1 calc R . .
C11 C 0.0265(3) 0.5027(3) 0.2101(2) 0.0283(6) Uani 1 1 d . . .
C12 C 0.1557(4) 0.5137(3) 0.0586(3) 0.0400(8) Uani 1 1 d . . .
H12 H 0.2303 0.4935 0.0043 0.048 Uiso 1 1 calc R . .
C13 C 0.0454(4) 0.6203(3) 0.0490(3) 0.0422(8) Uani 1 1 d . . .
H13 H 0.0279 0.6878 -0.0128 0.051 Uiso 1 1 calc R . .
C14 C -0.1697(4) 0.7113(3) 0.1659(3) 0.0446(9) Uani 1 1 d . . .
H14A H -0.1934 0.7758 0.0995 0.053 Uiso 1 1 calc R . .
H14B H -0.1575 0.7543 0.2245 0.053 Uiso 1 1 calc R . .
H14C H -0.2467 0.6688 0.1880 0.053 Uiso 1 1 calc R . .
C21 C 0.6242(4) 0.3882(4) 0.2542(3) 0.0438(9) Uani 1 1 d . . .
C22 C 0.5294(3) 0.3304(3) 0.2004(3) 0.0332(7) Uani 1 1 d . . .
C23 C 0.5843(4) 0.2799(4) 0.1077(3) 0.0417(8) Uani 1 1 d . . .
H23 H 0.6798 0.2788 0.0832 0.050 Uiso 1 1 calc R . .
C24 C 0.5069(4) 0.2298(3) 0.0472(3) 0.0371(8) Uani 1 1 d . . .
C25 C 0.5905(4) 0.1706(4) -0.0503(3) 0.0505(10) Uani 1 1 d . . .
C31 C -0.0112(4) 0.0330(4) 0.1837(3) 0.0489(10) Uani 1 1 d . . .
C32 C 0.1163(3) 0.0679(3) 0.2179(3) 0.0309(7) Uani 1 1 d . . .
C33 C 0.2142(3) -0.0291(3) 0.2799(3) 0.0342(7) Uani 1 1 d . . .
H33 H 0.2004 -0.1137 0.2989 0.041 Uiso 1 1 calc R . .
C34 C 0.3311(3) -0.0052(3) 0.3146(3) 0.0348(7) Uani 1 1 d . . .
C35 C 0.4364(5) -0.1165(4) 0.3812(4) 0.0536(11) Uani 1 1 d . . .

loop_
_atom_site_aniso_label
_atom_site_aniso_U_11
_atom_site_aniso_U_22
_atom_site_aniso_U_33
_atom_site_aniso_U_23
_atom_site_aniso_U_13
_atom_site_aniso_U_12
Cu 0.0251(2) 0.0310(2) 0.0346(2) -0.00428(16) -0.00236(15) -0.00997(15)
F21 0.0497(14) 0.141(3) 0.0720(17) -0.0513(17) 0.0145(12) -0.0586(16)
F22 0.123(3) 0.169(3) 0.0454(15) -0.0025(17) -0.0222(16) -0.104(3)
F23 0.075(2) 0.071(2) 0.203(4) -0.065(2) -0.028(2) -0.0259(16)
F24 0.0470(15) 0.196(4) 0.086(2) -0.100(2) -0.0002(14) -0.0142(19)
F25 0.079(2) 0.100(2) 0.080(2) -0.0464(18) -0.0081(16) 0.0262(18)
F26 0.152(3) 0.119(3) 0.082(2) -0.054(2) 0.071(2) -0.072(3)
F31 0.0904(19) 0.0650(16) 0.0769(18) 0.0282(13) -0.0570(15) -0.0460(14)
F32 0.0848(18) 0.0432(14) 0.115(2) 0.0145(13) -0.0573(17) -0.0365(13)
F33 0.0394(14) 0.129(3) 0.107(2) -0.009(2) 0.0025(15) -0.0396(16)
F34 0.103(2) 0.0335(13) 0.136(3) 0.0015(14) -0.078(2) -0.0012(13)
F35 0.145(3) 0.0689(19) 0.0634(18) 0.0008(14) -0.0594(19) -0.0025(18)
F36 0.0461(16) 0.088(2) 0.142(3) 0.003(2) -0.0359(17) 0.0096(15)
O1 0.0542(16) 0.0505(15) 0.0342(14) 0.0000(11) 0.0092(11) -0.0181(13)
O21 0.0281(12) 0.0440(13) 0.0376(12) -0.0135(10) 0.0034(10) -0.0164(10)
O22 0.0310(13) 0.0623(17) 0.0449(14) -0.0244(12) 0.0018(11) -0.0152(11)
O31 0.0281(11) 0.0297(12) 0.0413(13) 0.0011(9) -0.0089(10) -0.0087(9)
O32 0.0317(12) 0.0357(13) 0.0494(15) -0.0064(11) -0.0139(10) -0.0063(10)
N1 0.0370(15) 0.0334(15) 0.0288(14) -0.0009(11) -0.0003(11) -0.0061(12)
N2 0.0306(14) 0.0356(15) 0.0278(14) -0.0005(11) -0.0013(11) -0.0067(12)
N3 0.0299(14) 0.0364(15) 0.0353(15) -0.0081(12) 0.0027(11) -0.0105(12)
N4 0.0293(14) 0.0318(14) 0.0345(15) -0.0048(11) -0.0018(11) -0.0082(11)
N11 0.0299(14) 0.0310(14) 0.0310(14) -0.0003(11) -0.0009(11) -0.0124(11)
N12 0.0376(15) 0.0276(14) 0.0352(15) 0.0028(11) -0.0085(12) -0.0117(12)
C1 0.0267(15) 0.0285(16) 0.0300(16) -0.0028(12) -0.0053(12) -0.0119(12)
C2 0.0377(18) 0.0332(17) 0.0347(18) -0.0072(14) -0.0005(14) -0.0147(14)
C3 0.059(3) 0.053(2) 0.036(2) 0.0088(17) -0.0037(18) 0.004(2)
C4 0.0343(19) 0.054(2) 0.049(2) -0.0166(18) 0.0075(16) -0.0079(17)
C11 0.0288(16) 0.0267(15) 0.0308(16) 0.0006(12) -0.0068(13) -0.0114(13)
C12 0.049(2) 0.0401(19) 0.0319(18) 0.0033(14) 0.0039(15) -0.0234(17)
C13 0.054(2) 0.0371(19) 0.0370(19) 0.0078(15) -0.0085(16) -0.0226(17)
C14 0.042(2) 0.0285(18) 0.057(2) 0.0045(16) -0.0116(17) -0.0044(15)
C21 0.0367(19) 0.056(2) 0.047(2) -0.0164(18) 0.0034(16) -0.0234(17)
C22 0.0301(17) 0.0377(18) 0.0351(17) -0.0054(14) -0.0029(13) -0.0147(14)
C23 0.0289(17) 0.061(2) 0.0395(19) -0.0161(17) 0.0033(14) -0.0169(16)
C24 0.0319(18) 0.045(2) 0.0332(18) -0.0106(15) -0.0005(14) -0.0062(15)
C25 0.0337(19) 0.074(3) 0.047(2) -0.029(2) 0.0028(17) -0.0102(19)
C31 0.047(2) 0.046(2) 0.056(2) 0.0108(18) -0.0201(19) -0.0230(18)
C32 0.0315(16) 0.0316(17) 0.0299(16) -0.0041(13) -0.0026(13) -0.0095(13)
C33 0.0401(18) 0.0267(16) 0.0357(18) -0.0023(13) -0.0057(14) -0.0097(14)
C34 0.0348(17) 0.0329(18) 0.0348(17) -0.0069(14) -0.0067(14) -0.0035(14)
C35 0.056(3) 0.038(2) 0.066(3) -0.0055(19) -0.030(2) -0.0032(18)

loop_
_atom_type_symbol
_atom_type_description
_atom_type_scat_dispersion_real
_atom_type_scat_dispersion_imag
_atom_type_scat_source
C C 0.0033 0.0016 'International Tables Vol C Tables 4.2.6.8 and 6.1.1.4'
H H 0.0000 0.0000 'International Tables Vol C Tables 4.2.6.8 and 6.1.1.4'
N N 0.0061 0.0033 'International Tables Vol C Tables 4.2.6.8 and 6.1.1.4'
O O 0.0106 0.0060 'International Tables Vol C Tables 4.2.6.8 and 6.1.1.4'
F F 0.0171 0.0103 'International Tables Vol C Tables 4.2.6.8 and 6.1.1.4'
Cu Cu 0.3201 1.2651 'International Tables Vol C Tables 4.2.6.8 and 6.1.1.4'

loop_
_geom_angle_atom_site_label_1
_geom_angle_atom_site_label_2
_geom_angle_atom_site_label_3
_geom_angle
_geom_angle_site_symmetry_1
_geom_angle_site_symmetry_3
_geom_angle_publ_flag
O32 Cu N11 171.44(10) . . ?
O32 Cu O21 87.20(10) . . ?
N11 Cu O21 91.31(10) . . ?
O32 Cu O31 91.04(9) . . ?
N11 Cu O31 90.59(10) . . ?
O21 Cu O31 177.93(9) . . ?
O32 Cu O22 92.91(10) . . ?
N11 Cu O22 95.48(10) . . ?
O21 Cu O22 88.65(9) . . ?
O31 Cu O22 90.37(9) . . ?
O32 Cu N2 99.92(9) . . ?
N11 Cu N2 71.92(10) . . ?
O21 Cu N2 97.73(9) . . ?
O31 Cu N2 83.63(9) . . ?
O22 Cu N2 165.90(9) . . ?
C22 O21 Cu 126.0(2) . . ?
C24 O22 Cu 120.4(2) . . ?
C32 O31 Cu 124.5(2) . . ?
C34 O32 Cu 126.2(2) . . ?
N2 N1 C2 124.1(3) . . ?
N2 N1 C3 116.3(3) . . ?
C2 N1 C3 119.6(3) . . ?
C1 N2 N1 115.0(3) . . ?
C1 N2 Cu 108.37(19) . . ?
N1 N2 Cu 136.0(2) . . ?
N4 N3 C2 125.3(3) . . ?
N4 N3 C4 115.6(3) . . ?
C2 N3 C4 119.0(3) . . ?
C1 N4 N3 114.0(3) . . ?
C11 N11 C12 105.9(3) . . ?
C11 N11 Cu 124.1(2) . . ?
C12 N11 Cu 129.8(2) . . ?
C11 N12 C13 106.9(3) . . ?
C11 N12 C14 128.8(3) . . ?
C13 N12 C14 124.3(3) . . ?
N2 C1 N4 127.8(3) . . ?
N2 C1 C11 113.4(3) . . ?
N4 C1 C11 118.7(3) . . ?
O1 C2 N3 123.4(3) . . ?
O1 C2 N1 122.8(3) . . ?
N3 C2 N1 113.8(3) . . ?
N11 C11 N12 110.4(3) . . ?
N11 C11 C1 121.1(3) . . ?
N12 C11 C1 128.5(3) . . ?
C13 C12 N11 109.4(3) . . ?
C12 C13 N12 107.3(3) . . ?
F22 C21 F23 104.9(4) . . ?
F22 C21 F21 107.5(3) . . ?
F23 C21 F21 106.3(3) . . ?
F22 C21 C22 112.2(3) . . ?
F23 C21 C22 111.0(3) . . ?
F21 C21 C22 114.3(3) . . ?
O21 C22 C23 130.7(3) . . ?
O21 C22 C21 111.8(3) . . ?
C23 C22 C21 117.6(3) . . ?
C22 C23 C24 123.6(3) . . ?
O22 C24 C23 128.5(3) . . ?
O22 C24 C25 116.0(3) . . ?
C23 C24 C25 115.5(3) . . ?
F24 C25 F26 108.5(4) . . ?
F24 C25 F25 106.2(4) . . ?
F26 C25 F25 104.9(4) . . ?
F24 C25 C24 113.1(3) . . ?
F26 C25 C24 112.6(3) . . ?
F25 C25 C24 111.1(3) . . ?
F31 C31 F32 107.6(3) . . ?
F31 C31 F33 107.1(3) . . ?
F32 C31 F33 106.6(3) . . ?
F31 C31 C32 112.2(3) . . ?
F32 C31 C32 112.9(3) . . ?
F33 C31 C32 110.1(3) . . ?
O31 C32 C33 128.7(3) . . ?
O31 C32 C31 113.4(3) . . ?
C33 C32 C31 117.8(3) . . ?
C34 C33 C32 121.3(3) . . ?
O32 C34 C33 128.2(3) . . ?
O32 C34 C35 112.9(3) . . ?
C33 C34 C35 118.9(3) . . ?
F35 C35 F34 108.3(4) . . ?
F35 C35 F36 106.3(4) . . ?
F34 C35 F36 106.3(4) . . ?
F35 C35 C34 111.2(3) . . ?
F34 C35 C34 113.4(3) . . ?
F36 C35 C34 111.1(4) . . ?

loop_
_geom_bond_atom_site_label_1
_geom_bond_atom_site_label_2
_geom_bond_distance
_geom_bond_site_symmetry_2
_geom_bond_publ_flag
Cu O32 1.948(2) . ?
Cu N11 1.961(3) . ?
Cu O21 1.971(2) . ?
Cu O31 1.985(2) . ?
Cu O22 2.234(2) . ?
Cu N2 2.544(3) . ?
F21 C21 1.314(4) . ?
F22 C21 1.291(5) . ?
F23 C21 1.308(5) . ?
F24 C25 1.291(4) . ?
F25 C25 1.314(5) . ?
F26 C25 1.299(5) . ?
F31 C31 1.305(4) . ?
F32 C31 1.324(5) . ?
F33 C31 1.334(5) . ?
F34 C35 1.316(5) . ?
F35 C35 1.299(5) . ?
F36 C35 1.329(5) . ?
O1 C2 1.207(4) . ?
O21 C22 1.260(4) . ?
O22 C24 1.231(4) . ?
O31 C32 1.260(4) . ?
O32 C34 1.256(4) . ?
N1 N2 1.361(4) . ?
N1 C2 1.381(4) . ?
N1 C3 1.451(4) . ?
N2 C1 1.327(4) . ?
N3 N4 1.359(4) . ?
N3 C2 1.376(4) . ?
N3 C4 1.465(4) . ?
N4 C1 1.328(4) . ?
N11 C11 1.334(4) . ?
N11 C12 1.372(4) . ?
N12 C11 1.353(4) . ?
N12 C13 1.366(4) . ?
N12 C14 1.468(4) . ?
C1 C11 1.470(4) . ?
C12 C13 1.344(5) . ?
C21 C22 1.535(5) . ?
C22 C23 1.373(5) . ?
C23 C24 1.406(5) . ?
C24 C25 1.539(5) . ?
C31 C32 1.531(5) . ?
C32 C33 1.384(4) . ?
C33 C34 1.378(5) . ?
C34 C35 1.526(5) . ?

loop_
_geom_torsion_atom_site_label_1
_geom_torsion_atom_site_label_2
_geom_torsion_atom_site_label_3
_geom_torsion_atom_site_label_4
_geom_torsion
_geom_torsion_site_symmetry_1
_geom_torsion_site_symmetry_2
_geom_torsion_site_symmetry_3
_geom_torsion_site_symmetry_4
_geom_torsion_publ_flag
O32 Cu O21 C22 81.2(3) . . . . ?
N11 Cu O21 C22 -107.2(3) . . . . ?
O31 Cu O21 C22 50(3) . . . . ?
O22 Cu O21 C22 -11.7(3) . . . . ?
N2 Cu O21 C22 -179.1(3) . . . . ?
O32 Cu O22 C24 -71.3(3) . . . . ?
N11 Cu O22 C24 107.0(3) . . . . ?
O21 Cu O22 C24 15.8(3) . . . . ?
O31 Cu O22 C24 -162.4(3) . . . . ?
N2 Cu O22 C24 133.1(4) . . . . ?
O32 Cu O31 C32 -0.3(3) . . . . ?
N11 Cu O31 C32 -171.9(2) . . . . ?
O21 Cu O31 C32 31(3) . . . . ?
O22 Cu O31 C32 92.7(3) . . . . ?
N2 Cu O31 C32 -100.1(2) . . . . ?
N11 Cu O32 C34 101.6(7) . . . . ?
O21 Cu O32 C34 -178.3(3) . . . . ?
O31 Cu O32 C34 0.6(3) . . . . ?
O22 Cu O32 C34 -89.8(3) . . . . ?
N2 Cu O32 C34 84.4(3) . . . . ?
C2 N1 N2 C1 1.1(4) . . . . ?
C3 N1 N2 C1 179.6(3) . . . . ?
C2 N1 N2 Cu -168.4(2) . . . . ?
C3 N1 N2 Cu 10.1(5) . . . . ?
O32 Cu N2 C1 -173.7(2) . . . . ?
N11 Cu N2 C1 8.9(2) . . . . ?
O21 Cu N2 C1 97.8(2) . . . . ?
O31 Cu N2 C1 -83.8(2) . . . . ?
O22 Cu N2 C1 -18.5(5) . . . . ?
O32 Cu N2 N1 -3.7(3) . . . . ?
N11 Cu N2 N1 179.0(3) . . . . ?
O21 Cu N2 N1 -92.2(3) . . . . ?
O31 Cu N2 N1 86.3(3) . . . . ?
O22 Cu N2 N1 151.5(3) . . . . ?
C2 N3 N4 C1 0.3(4) . . . . ?
C4 N3 N4 C1 -176.1(3) . . . . ?
O32 Cu N11 C11 -26.2(8) . . . . ?
O21 Cu N11 C11 -106.1(2) . . . . ?
O31 Cu N11 C11 74.7(3) . . . . ?
O22 Cu N11 C11 165.1(2) . . . . ?
N2 Cu N11 C11 -8.4(2) . . . . ?
O32 Cu N11 C12 159.1(6) . . . . ?
O21 Cu N11 C12 79.3(3) . . . . ?
O31 Cu N11 C12 -99.9(3) . . . . ?
O22 Cu N11 C12 -9.5(3) . . . . ?
N2 Cu N11 C12 177.0(3) . . . . ?
N1 N2 C1 N4 -0.5(5) . . . . ?
Cu N2 C1 N4 171.9(3) . . . . ?
N1 N2 C1 C11 179.6(3) . . . . ?
Cu N2 C1 C11 -8.0(3) . . . . ?
N3 N4 C1 N2 -0.2(5) . . . . ?
N3 N4 C1 C11 179.7(3) . . . . ?
N4 N3 C2 O1 -179.6(3) . . . . ?
C4 N3 C2 O1 -3.4(5) . . . . ?
N4 N3 C2 N1 0.3(5) . . . . ?
C4 N3 C2 N1 176.5(3) . . . . ?
N2 N1 C2 O1 178.9(3) . . . . ?
C3 N1 C2 O1 0.4(5) . . . . ?
N2 N1 C2 N3 -1.0(4) . . . . ?
C3 N1 C2 N3 -179.5(3) . . . . ?
C12 N11 C11 N12 1.2(4) . . . . ?
Cu N11 C11 N12 -174.5(2) . . . . ?
C12 N11 C11 C1 -176.9(3) . . . . ?
Cu N11 C11 C1 7.3(4) . . . . ?
C13 N12 C11 N11 -0.9(4) . . . . ?
C14 N12 C11 N11 178.2(3) . . . . ?
C13 N12 C11 C1 177.0(3) . . . . ?
C14 N12 C11 C1 -3.9(5) . . . . ?
N2 C1 C11 N11 2.6(4) . . . . ?
N4 C1 C11 N11 -177.4(3) . . . . ?
N2 C1 C11 N12 -175.2(3) . . . . ?
N4 C1 C11 N12 4.8(5) . . . . ?
C11 N11 C12 C13 -1.0(4) . . . . ?
Cu N11 C12 C13 174.4(2) . . . . ?
N11 C12 C13 N12 0.5(4) . . . . ?
C11 N12 C13 C12 0.3(4) . . . . ?
C14 N12 C13 C12 -178.9(3) . . . . ?
Cu O21 C22 C23 5.7(5) . . . . ?
Cu O21 C22 C21 -174.8(2) . . . . ?
F22 C21 C22 O21 56.6(4) . . . . ?
F23 C21 C22 O21 -60.4(4) . . . . ?
F21 C21 C22 O21 179.4(3) . . . . ?
F22 C21 C22 C23 -123.8(4) . . . . ?
F23 C21 C22 C23 119.2(4) . . . . ?
F21 C21 C22 C23 -1.0(5) . . . . ?
O21 C22 C23 C24 2.8(6) . . . . ?
C21 C22 C23 C24 -176.8(3) . . . . ?
Cu O22 C24 C23 -14.4(5) . . . . ?
Cu O22 C24 C25 165.6(3) . . . . ?
C22 C23 C24 O22 3.5(6) . . . . ?
C22 C23 C24 C25 -176.6(4) . . . . ?
O22 C24 C25 F24 8.6(6) . . . . ?
C23 C24 C25 F24 -171.3(4) . . . . ?
O22 C24 C25 F26 132.0(4) . . . . ?
C23 C24 C25 F26 -47.9(5) . . . . ?
O22 C24 C25 F25 -110.6(4) . . . . ?
C23 C24 C25 F25 69.4(5) . . . . ?
Cu O31 C32 C33 0.9(5) . . . . ?
Cu O31 C32 C31 178.6(2) . . . . ?
F31 C31 C32 O31 35.5(5) . . . . ?
F32 C31 C32 O31 157.3(3) . . . . ?
F33 C31 C32 O31 -83.7(4) . . . . ?
F31 C31 C32 C33 -146.6(3) . . . . ?
F32 C31 C32 C33 -24.7(5) . . . . ?
F33 C31 C32 C33 94.3(4) . . . . ?
O31 C32 C33 C34 -1.9(6) . . . . ?
C31 C32 C33 C34 -179.5(3) . . . . ?
Cu O32 C34 C33 -1.8(5) . . . . ?
Cu O32 C34 C35 179.5(2) . . . . ?
C32 C33 C34 O32 2.3(6) . . . . ?
C32 C33 C34 C35 -179.0(3) . . . . ?
O32 C34 C35 F35 68.7(5) . . . . ?
C33 C34 C35 F35 -110.1(4) . . . . ?
O32 C34 C35 F34 -169.0(4) . . . . ?
C33 C34 C35 F34 12.2(5) . . . . ?
O32 C34 C35 F36 -49.4(4) . . . . ?
C33 C34 C35 F36 131.7(4) . . . . ?
